data_4067439
loop_
_publ_author_name
'Luo, Ding'
'Li, Yongxin'
'Pullarkat, Sumod A.'
'Cockle, Kirsty E.'
'Leung, Pak-Hing'

_publ_section_title
;
 Syntheses of Bimetallic Zwitterionic Complexes Containing Stereogenic
 Bifunctionalized Phosphine through Stepwise Insertion and Hydration
 Reactions
;
_journal_issue 4
_journal_name_full Organometallics
_journal_page_first 893
_journal_paper_doi 10.1021/om900958p
_journal_volume 29
_journal_year 2010
_chemical_absolute_configuration ad
_chemical_formula_moiety 'C28 H31 Cl3 N P Pd Ru, 0.5 (C H2 Cl2)'
_chemical_formula_sum 'C28.5 H32 Cl4 N P Pd Ru'
_chemical_formula_weight 768.79
_chemical_name_systematic
; 
 ? 
;
_space_group_IT_number 19
_symmetry_cell_setting orthorhombic
_symmetry_space_group_name_Hall 'P 2ac 2ab'
_symmetry_space_group_name_H-M 'P 21 21 21'
_atom_sites_solution_hydrogens geom
_atom_sites_solution_primary direct
_atom_sites_solution_secondary difmap
_audit_creation_method SHELXL-97
_cell_angle_alpha 90.00
_cell_angle_beta 90.00
_cell_angle_gamma 90.00
_cell_formula_units_Z 4
_cell_length_a 8.7910(2)
_cell_length_b 13.6179(4)
_cell_length_c 26.1332(7)
_cell_measurement_reflns_used 6493
_cell_measurement_temperature 296(2)
_cell_measurement_theta_max 0.00
_cell_measurement_theta_min 0.00
_cell_volume 3128.53(14)
_computing_cell_refinement 'Bruker SMART'
_computing_data_collection 'Bruker SMART'
_computing_data_reduction 'Bruker SAINT'
_computing_molecular_graphics 'Bruker SHELXTL'
_computing_publication_material 'Bruker SHELXTL'
_computing_structure_refinement 'SHELXL-97 (Sheldrick, 2008)'
_computing_structure_solution 'SHELXS-97 (Sheldrick, 2008)'
_diffrn_ambient_temperature 296(2)
_diffrn_measured_fraction_theta_full 0.991
_diffrn_measured_fraction_theta_max 0.991
_diffrn_measurement_device_type 'CCD area detector'
_diffrn_measurement_method 'phi and omega scans'
_diffrn_radiation_monochromator graphite
_diffrn_radiation_source 'fine-focus sealed tube'
_diffrn_radiation_type MoK\a
_diffrn_radiation_wavelength 0.71073
_diffrn_reflns_av_R_equivalents 0.0544
_diffrn_reflns_av_sigmaI/netI 0.0396
_diffrn_reflns_limit_h_max 12
_diffrn_reflns_limit_h_min -12
_diffrn_reflns_limit_k_max 19
_diffrn_reflns_limit_k_min -19
_diffrn_reflns_limit_l_max 37
_diffrn_reflns_limit_l_min -37
_diffrn_reflns_number 66719
_diffrn_reflns_theta_full 30.53
_diffrn_reflns_theta_max 30.53
_diffrn_reflns_theta_min 2.16
_exptl_absorpt_coefficient_mu 1.469
_exptl_absorpt_correction_T_max 0.9170
_exptl_absorpt_correction_T_min 0.8097
_exptl_absorpt_correction_type multi-scan
_exptl_absorpt_process_details sadabs
_exptl_crystal_colour orange
_exptl_crystal_density_diffrn 1.632
_exptl_crystal_density_method 'not measured'
_exptl_crystal_description fragment
_exptl_crystal_F_000 1532
_exptl_crystal_size_max 0.15
_exptl_crystal_size_mid 0.10
_exptl_crystal_size_min 0.06
_refine_diff_density_max 1.006
_refine_diff_density_min -1.215
_refine_diff_density_rms 0.106
_refine_ls_abs_structure_details 'Flack H D (1983), Acta Cryst. A39, 876-881'
_refine_ls_abs_structure_Flack 0.00(5)
_refine_ls_extinction_method none
_refine_ls_goodness_of_fit_ref 1.029
_refine_ls_hydrogen_treatment constr
_refine_ls_matrix_type full
_refine_ls_number_parameters 403
_refine_ls_number_reflns 9476
_refine_ls_number_restraints 318
_refine_ls_restrained_S_all 1.026
_refine_ls_R_factor_all 0.0823
_refine_ls_R_factor_gt 0.0492
_refine_ls_shift/su_max 0.001
_refine_ls_shift/su_mean 0.000
_refine_ls_structure_factor_coef Fsqd
_refine_ls_weighting_details 'calc w=1/[\s^2^(Fo^2^)+(0.0588P)^2^+4.8757P] where P=(Fo^2^+2Fc^2^)/3'
_refine_ls_weighting_scheme calc
_refine_ls_wR_factor_gt 0.1158
_refine_ls_wR_factor_ref 0.1370
_reflns_number_gt 6805
_reflns_number_total 9476
_reflns_threshold_expression >2sigma(I)
_cod_data_source_file om900958p_si_003.cif
_cod_data_source_block leung135
_cod_depositor_comments
;
The following automatic conversions were performed:

'_symmetry_cell_setting' value 'Orthorhombic' changed to
'orthorhombic' according to
/home/saulius/struct/CIF-dictionaries/cif_core.dic dictionary named
'cif_core.dic' version 2.4.1 from 2010-06-29.

Automatic conversion script
Id: cif_fix_values 1715 2011-07-08 13:25:40Z adriana 
;
_cod_original_cell_volume 3128.54(14)
_cod_original_sg_symbol_H-M P2(1)2(1)2(1)
_cod_original_formula_sum 'C28.50 H32 Cl4 N P Pd Ru'
_cod_database_code 4067439

loop_
_symmetry_equiv_pos_as_xyz
'x, y, z'
'-x+1/2, -y, z+1/2'
'-x, y+1/2, -z+1/2'
'x+1/2, -y+1/2, -z'

loop_
_atom_site_label
_atom_site_type_symbol
_atom_site_fract_x
_atom_site_fract_y
_atom_site_fract_z
_atom_site_U_iso_or_equiv
_atom_site_adp_type
_atom_site_occupancy
_atom_site_symmetry_multiplicity
_atom_site_calc_flag
_atom_site_refinement_flags
_atom_site_disorder_assembly
_atom_site_disorder_group
C1A C 0.571(3) 0.5832(12) 0.1804(8) 0.099(5) Uani 0.526(15) 1 d PDU A 2
H1A H 0.5009 0.6280 0.1678 0.119 Uiso 0.526(15) 1 calc PR A 2
C2A C 0.550(2) 0.4818(11) 0.1722(5) 0.102(4) Uani 0.526(15) 1 d PDU A 2
H2A H 0.4633 0.4598 0.1555 0.122 Uiso 0.526(15) 1 calc PR A 2
C3A C 0.661(2) 0.4125(13) 0.1891(6) 0.101(5) Uani 0.526(15) 1 d PDU A 2
H3A H 0.6445 0.3454 0.1853 0.122 Uiso 0.526(15) 1 calc PR A 2
C4A C 0.796(3) 0.4484(15) 0.2121(10) 0.106(5) Uani 0.526(15) 1 d PDU A 2
H4A H 0.8732 0.4047 0.2211 0.128 Uiso 0.526(15) 1 calc PR A 2
C5A C 0.816(2) 0.5504(16) 0.2215(8) 0.115(5) Uani 0.526(15) 1 d PDU A 2
H5A H 0.9052 0.5733 0.2364 0.137 Uiso 0.526(15) 1 calc PR A 2
C6A C 0.700(3) 0.6162(15) 0.2079(12) 0.112(5) Uani 0.526(15) 1 d PDU A 2
H6A H 0.7082 0.6820 0.2171 0.134 Uiso 0.526(15) 1 calc PR A 2
C1 C 0.582(3) 0.5522(17) 0.1784(9) 0.110(5) Uani 0.474(15) 1 d PDU A 1
H1 H 0.4895 0.5661 0.1628 0.132 Uiso 0.474(15) 1 calc PR A 1
C2 C 0.642(3) 0.4566(16) 0.1791(7) 0.108(5) Uani 0.474(15) 1 d PDU A 1
H2 H 0.5880 0.4075 0.1623 0.130 Uiso 0.474(15) 1 calc PR A 1
C3 C 0.779(3) 0.4309(16) 0.2037(10) 0.108(5) Uani 0.474(15) 1 d PDU A 1
H3 H 0.8167 0.3672 0.2028 0.130 Uiso 0.474(15) 1 calc PR A 1
C4 C 0.856(2) 0.5075(15) 0.2298(7) 0.106(5) Uani 0.474(15) 1 d PDU A 1
H4 H 0.9457 0.4923 0.2471 0.127 Uiso 0.474(15) 1 calc PR A 1
C5 C 0.803(2) 0.6070(14) 0.2309(7) 0.101(5) Uani 0.474(15) 1 d PDU A 1
H5 H 0.8540 0.6559 0.2490 0.121 Uiso 0.474(15) 1 calc PR A 1
C6 C 0.669(3) 0.6263(16) 0.2027(12) 0.105(5) Uani 0.474(15) 1 d PDU A 1
H6 H 0.6360 0.6910 0.2000 0.126 Uiso 0.474(15) 1 calc PR A 1
Pd1 Pd 0.57270(5) 0.61395(3) 0.398999(15) 0.04449(10) Uani 1 1 d U A .
Ru1 Ru 0.61467(9) 0.50444(4) 0.25753(2) 0.0763(2) Uani 1 1 d . . .
Cl1 Cl 0.3949(3) 0.40472(17) 0.27437(8) 0.0982(7) Uani 1 1 d . A .
Cl2 Cl 0.5037(2) 0.62673(12) 0.31263(6) 0.0608(4) Uani 1 1 d . A .
Cl3 Cl 0.5358(5) 0.78885(13) 0.40174(9) 0.1320(13) Uani 1 1 d U . .
N1 N 0.6541(6) 0.6069(4) 0.47578(19) 0.0540(11) Uani 1 1 d . A .
P1 P 0.7108(2) 0.44574(11) 0.33443(6) 0.0527(4) Uani 1 1 d . A .
C7 C 0.8756(8) 0.5124(5) 0.3500(3) 0.074(2) Uani 1 1 d . . .
C8 C 0.9907(11) 0.5571(8) 0.3562(5) 0.103(3) Uani 1 1 d . A .
C9 C 1.1314(12) 0.6108(11) 0.3644(6) 0.175(7) Uani 1 1 d . . .
H9A H 1.1609 0.6053 0.3997 0.263 Uiso 1 1 calc R A .
H9B H 1.1163 0.6787 0.3560 0.263 Uiso 1 1 calc R . .
H9C H 1.2098 0.5838 0.3431 0.263 Uiso 1 1 calc R . .
C10 C 0.7818(8) 0.3205(5) 0.3357(3) 0.0620(17) Uani 1 1 d . . .
C11 C 0.8744(10) 0.2904(6) 0.3760(4) 0.081(2) Uani 1 1 d . A .
H11 H 0.9048 0.3349 0.4010 0.097 Uiso 1 1 calc R . .
C12 C 0.9211(14) 0.1925(7) 0.3785(5) 0.111(4) Uani 1 1 d . . .
H12 H 0.9848 0.1722 0.4049 0.134 Uiso 1 1 calc R A .
C13 C 0.8741(13) 0.1262(6) 0.3426(4) 0.105(4) Uani 1 1 d . A .
H13 H 0.9013 0.0605 0.3460 0.126 Uiso 1 1 calc R . .
C14 C 0.7879(14) 0.1547(6) 0.3019(4) 0.097(3) Uani 1 1 d . . .
H14 H 0.7608 0.1097 0.2767 0.117 Uiso 1 1 calc R A .
C15 C 0.7405(11) 0.2527(5) 0.2984(3) 0.083(3) Uani 1 1 d . A .
H15 H 0.6809 0.2726 0.2709 0.100 Uiso 1 1 calc R . .
C16 C 0.5881(6) 0.4688(3) 0.38822(19) 0.0421(11) Uani 1 1 d . . .
C17 C 0.4967(7) 0.4042(4) 0.4120(2) 0.0461(12) Uani 1 1 d . A .
C18 C 0.4806(10) 0.2948(5) 0.3990(3) 0.078(2) Uani 1 1 d . . .
H18A H 0.5576 0.2765 0.3748 0.116 Uiso 1 1 calc R A .
H18B H 0.3819 0.2830 0.3845 0.116 Uiso 1 1 calc R . .
H18C H 0.4921 0.2566 0.4296 0.116 Uiso 1 1 calc R . .
C19 C 0.3973(6) 0.4357(4) 0.4549(2) 0.0438(11) Uani 1 1 d . . .
C20 C 0.2398(7) 0.4113(5) 0.4534(3) 0.0586(15) Uani 1 1 d . A .
H20 H 0.2014 0.3766 0.4256 0.070 Uiso 1 1 calc R . .
C21 C 0.1444(9) 0.4380(7) 0.4922(3) 0.081(2) Uani 1 1 d . . .
H21 H 0.0421 0.4210 0.4903 0.097 Uiso 1 1 calc R A .
C22 C 0.1951(10) 0.4887(7) 0.5330(3) 0.086(2) Uani 1 1 d . A .
H22 H 0.1285 0.5084 0.5587 0.103 Uiso 1 1 calc R . .
C23 C 0.3518(9) 0.5112(6) 0.5361(3) 0.074(2) Uani 1 1 d . . .
H23 H 0.3879 0.5443 0.5647 0.089 Uiso 1 1 calc R A .
C24 C 0.4543(6) 0.4856(4) 0.49760(19) 0.0473(12) Uani 1 1 d . A .
C25 C 0.6230(7) 0.5089(4) 0.5011(2) 0.0493(12) Uani 1 1 d . . .
H25 H 0.6757 0.4591 0.4806 0.059 Uiso 1 1 calc R A .
C26 C 0.6856(9) 0.5000(7) 0.5556(3) 0.077(2) Uani 1 1 d . A .
H26A H 0.6276 0.5412 0.5781 0.115 Uiso 1 1 calc R . .
H26B H 0.7902 0.5203 0.5561 0.115 Uiso 1 1 calc R . .
H26C H 0.6784 0.4330 0.5668 0.115 Uiso 1 1 calc R . .
C27 C 0.8238(9) 0.6198(6) 0.4704(4) 0.091(3) Uani 1 1 d . . .
H27A H 0.8445 0.6786 0.4514 0.136 Uiso 1 1 calc R A .
H27B H 0.8657 0.5643 0.4526 0.136 Uiso 1 1 calc R . .
H27C H 0.8691 0.6246 0.5037 0.136 Uiso 1 1 calc R . .
C28 C 0.5932(13) 0.6876(5) 0.5073(3) 0.092(3) Uani 1 1 d . . .
H28A H 0.6037 0.7485 0.4892 0.138 Uiso 1 1 calc R A .
H28B H 0.6485 0.6910 0.5389 0.138 Uiso 1 1 calc R . .
H28C H 0.4876 0.6757 0.5144 0.138 Uiso 1 1 calc R . .
C29 C 0.8274(17) 0.8087(18) 0.3098(5) 0.116(9) Uani 0.50 1 d PD . .
H29A H 0.7575 0.8629 0.3047 0.139 Uiso 0.50 1 calc PR . .
H29B H 0.7660 0.7510 0.3166 0.139 Uiso 0.50 1 calc PR . .
Cl4 Cl 0.9145(13) 0.8300(6) 0.3569(4) 0.195(5) Uani 0.50 1 d PD . .
Cl5 Cl 0.9189(9) 0.7892(8) 0.2528(3) 0.178(4) Uani 0.50 1 d PD . .

loop_
_atom_site_aniso_label
_atom_site_aniso_U_11
_atom_site_aniso_U_22
_atom_site_aniso_U_33
_atom_site_aniso_U_23
_atom_site_aniso_U_13
_atom_site_aniso_U_12
C1A 0.169(10) 0.076(8) 0.052(7) 0.019(7) 0.040(7) 0.033(8)
C2A 0.177(11) 0.088(9) 0.040(6) 0.007(6) 0.026(7) 0.037(9)
C3A 0.164(10) 0.091(9) 0.050(7) 0.009(6) 0.041(8) 0.056(9)
C4A 0.152(9) 0.102(9) 0.065(8) 0.011(8) 0.064(7) 0.044(8)
C5A 0.143(10) 0.115(11) 0.085(8) 0.028(9) 0.073(8) 0.026(10)
C6A 0.159(10) 0.100(8) 0.078(8) 0.029(8) 0.060(8) 0.026(9)
C1 0.172(10) 0.104(10) 0.053(7) 0.018(8) 0.035(8) 0.027(9)
C2 0.165(10) 0.111(9) 0.049(7) -0.015(7) 0.041(8) 0.035(9)
C3 0.158(10) 0.108(9) 0.058(9) 0.003(8) 0.063(8) 0.043(9)
C4 0.143(10) 0.105(10) 0.070(8) 0.038(8) 0.072(7) 0.036(9)
C5 0.139(10) 0.093(9) 0.070(8) 0.023(8) 0.061(7) 0.019(9)
C6 0.157(11) 0.094(9) 0.064(8) 0.029(7) 0.047(8) 0.026(9)
Pd1 0.0583(2) 0.03301(16) 0.04216(19) -0.00123(16) 0.00893(18) -0.00018(17)
Ru1 0.1249(6) 0.0612(3) 0.0428(2) 0.0068(2) 0.0349(3) 0.0273(3)
Cl1 0.141(2) 0.0873(14) 0.0663(11) -0.0166(10) -0.0137(12) -0.0158(14)
Cl2 0.0843(10) 0.0551(8) 0.0429(7) 0.0041(6) 0.0127(7) 0.0181(7)
Cl3 0.286(4) 0.0391(8) 0.0713(12) -0.0002(9) 0.0333(19) 0.0255(14)
N1 0.068(3) 0.041(2) 0.053(3) -0.010(2) -0.010(2) -0.004(2)
P1 0.0625(9) 0.0419(7) 0.0536(9) 0.0027(6) 0.0212(7) 0.0048(7)
C7 0.053(4) 0.058(4) 0.110(6) 0.023(4) 0.034(4) 0.003(3)
C8 0.057(5) 0.108(7) 0.144(9) 0.044(7) 0.023(5) 0.003(5)
C9 0.060(6) 0.216(16) 0.249(17) 0.093(14) -0.008(8) -0.050(9)
C10 0.067(4) 0.055(4) 0.064(4) 0.008(3) 0.025(3) 0.015(3)
C11 0.075(5) 0.060(4) 0.107(6) 0.008(4) 0.002(4) 0.018(4)
C12 0.105(7) 0.077(6) 0.152(10) 0.032(6) -0.002(7) 0.029(6)
C13 0.140(9) 0.047(4) 0.127(8) 0.013(5) 0.066(7) 0.035(5)
C14 0.154(9) 0.053(4) 0.085(6) 0.001(4) 0.049(6) 0.019(5)
C15 0.123(7) 0.053(4) 0.073(5) -0.001(3) 0.039(5) 0.020(4)
C16 0.048(3) 0.035(2) 0.043(3) -0.0056(18) 0.008(2) -0.0050(19)
C17 0.050(3) 0.044(3) 0.045(3) -0.008(2) 0.007(2) -0.002(2)
C18 0.103(6) 0.044(3) 0.086(5) -0.019(4) 0.033(5) -0.021(3)
C19 0.045(3) 0.043(3) 0.043(3) 0.003(2) 0.007(2) 0.001(2)
C20 0.054(4) 0.062(4) 0.059(4) -0.002(3) 0.001(3) -0.008(3)
C21 0.047(4) 0.110(6) 0.084(5) -0.004(5) 0.018(4) 0.003(4)
C22 0.067(5) 0.117(7) 0.074(5) -0.006(5) 0.030(4) 0.007(5)
C23 0.083(5) 0.087(5) 0.051(3) -0.010(4) 0.018(3) 0.007(4)
C24 0.049(3) 0.058(3) 0.035(2) 0.002(2) 0.0037(19) 0.004(2)
C25 0.060(3) 0.048(3) 0.040(3) -0.001(2) -0.007(2) -0.003(2)
C26 0.078(5) 0.092(5) 0.061(4) 0.012(4) -0.022(3) -0.010(4)
C27 0.075(5) 0.079(5) 0.118(7) 0.023(5) -0.035(5) -0.038(4)
C28 0.157(9) 0.060(4) 0.059(4) -0.024(3) -0.012(5) 0.020(5)
C29 0.054(9) 0.23(3) 0.066(10) 0.074(13) 0.010(7) 0.037(12)
Cl4 0.246(11) 0.162(7) 0.175(7) -0.067(6) 0.094(8) -0.101(8)
Cl5 0.117(5) 0.297(11) 0.119(5) -0.067(6) 0.025(4) -0.057(6)

loop_
_atom_type_symbol
_atom_type_description
_atom_type_scat_dispersion_real
_atom_type_scat_dispersion_imag
_atom_type_scat_source
C C 0.0033 0.0016 'International Tables Vol C Tables 4.2.6.8 and 6.1.1.4'
H H 0.0000 0.0000 'International Tables Vol C Tables 4.2.6.8 and 6.1.1.4'
N N 0.0061 0.0033 'International Tables Vol C Tables 4.2.6.8 and 6.1.1.4'
P P 0.1023 0.0942 'International Tables Vol C Tables 4.2.6.8 and 6.1.1.4'
Cl Cl 0.1484 0.1585 'International Tables Vol C Tables 4.2.6.8 and 6.1.1.4'
Ru Ru -1.2594 0.8363 'International Tables Vol C Tables 4.2.6.8 and 6.1.1.4'
Pd Pd -0.9988 1.0072 'International Tables Vol C Tables 4.2.6.8 and 6.1.1.4'

loop_
_geom_angle_atom_site_label_1
_geom_angle_atom_site_label_2
_geom_angle_atom_site_label_3
_geom_angle
C2A C1A C6A 119.6(18)
C2A C1A Ru1 72.6(9)
C6A C1A Ru1 64.7(13)
C2A C1A H1A 120.2
C6A C1A H1A 120.2
Ru1 C1A H1A 136.3
C1A C2A C3A 120.8(18)
C1A C2A Ru1 72.1(9)
C3A C2A Ru1 67.9(8)
C1A C2A H2A 119.6
C3A C2A H2A 119.6
Ru1 C2A H2A 133.9
C4A C3A C2A 118.4(18)
C4A C3A Ru1 67.6(11)
C2A C3A Ru1 75.7(8)
C4A C3A H3A 120.8
C2A C3A H3A 120.8
Ru1 C3A H3A 127.8
C5A C4A C3A 120.7(18)
C5A C4A Ru1 69.2(11)
C3A C4A Ru1 74.3(11)
C5A C4A H4A 119.6
C3A C4A H4A 119.6
Ru1 C4A H4A 129.2
C6A C5A C4A 119.6(19)
C6A C5A Ru1 72.0(14)
C4A C5A Ru1 71.6(12)
C6A C5A H5A 120.2
C4A C5A H5A 120.2
Ru1 C5A H5A 128.4
C5A C6A C1A 120.4(18)
C5A C6A Ru1 69.3(12)
C1A C6A Ru1 78.5(13)
C5A C6A H6A 119.8
C1A C6A H6A 119.8
Ru1 C6A H6A 123.8
C2 C1 C6 117(2)
C2 C1 Ru1 70.4(10)
C6 C1 Ru1 73.6(15)
C2 C1 H1 121.5
C6 C1 H1 121.5
Ru1 C1 H1 126.3
C1 C2 C3 124(2)
C1 C2 Ru1 72.0(11)
C3 C2 Ru1 74.7(12)
C1 C2 H2 118.1
C3 C2 H2 118.1
Ru1 C2 H2 127.4
C2 C3 C4 117(2)
C2 C3 Ru1 68.1(10)
C4 C3 Ru1 71.3(12)
C2 C3 H3 121.7
C4 C3 H3 121.7
Ru1 C3 H3 131.3
C3 C4 C5 123(2)
C3 C4 Ru1 71.8(13)
C5 C4 Ru1 72.8(11)
C3 C4 H4 118.4
C5 C4 H4 118.4
Ru1 C4 H4 129.7
C6 C5 C4 116(2)
C6 C5 Ru1 70.4(14)
C4 C5 Ru1 70.3(11)
C6 C5 H5 122.1
C4 C5 H5 122.1
Ru1 C5 H5 129.3
C1 C6 C5 123(2)
C1 C6 Ru1 69.2(13)
C5 C6 Ru1 73.1(13)
C1 C6 H6 118.3
C5 C6 H6 118.3
Ru1 C6 H6 133.1
C16 Pd1 N1 93.7(2)
C16 Pd1 Cl2 87.44(15)
N1 Pd1 Cl2 175.12(16)
C16 Pd1 Cl3 172.56(17)
N1 Pd1 Cl3 93.55(15)
Cl2 Pd1 Cl3 85.43(7)
C5A Ru1 C4A 39.2(4)
C5A Ru1 C6A 38.6(5)
C4A Ru1 C6A 69.7(8)
C5A Ru1 C2 64.6(9)
C4A Ru1 C2 44.1(9)
C6A Ru1 C2 66.5(9)
C5A Ru1 C1 66.3(9)
C4A Ru1 C1 71.2(9)
C6A Ru1 C1 42.3(9)
C2 Ru1 C1 37.6(5)
C5A Ru1 C3A 69.7(7)
C4A Ru1 C3A 38.1(4)
C6A Ru1 C3A 81.3(7)
C2 Ru1 C3A 17.7(6)
C1 Ru1 C3A 55.3(6)
C5A Ru1 C6 46.7(9)
C4A Ru1 C6 75.5(10)
C6A Ru1 C6 8.4(9)
C2 Ru1 C6 66.1(8)
C1 Ru1 C6 37.3(5)
C3A Ru1 C6 82.2(9)
C5A Ru1 C4 18.6(6)
C4A Ru1 C4 28.1(8)
C6A Ru1 C4 57.2(7)
C2 Ru1 C4 66.2(7)
C1 Ru1 C4 79.3(6)
C3A Ru1 C4 65.0(8)
C6 Ru1 C4 65.1(8)
C5A Ru1 C3 46.5(9)
C4A Ru1 C3 8.9(9)
C6A Ru1 C3 73.2(10)
C2 Ru1 C3 37.2(4)
C1 Ru1 C3 68.0(7)
C3A Ru1 C3 29.4(8)
C6 Ru1 C3 78.1(8)
C4 Ru1 C3 36.8(4)
C5A Ru1 C5 21.0(6)
C4A Ru1 C5 60.2(6)
C6A Ru1 C5 28.5(8)
C2 Ru1 C5 79.3(6)
C1 Ru1 C5 67.9(7)
C3A Ru1 C5 88.1(7)
C6 Ru1 C5 36.5(4)
C4 Ru1 C5 36.9(4)
C3 Ru1 C5 67.3(7)
C5A Ru1 C1A 67.0(7)
C4A Ru1 C1A 78.7(6)
C6A Ru1 C1A 36.8(4)
C2 Ru1 C1A 48.1(7)
C1 Ru1 C1A 10.6(7)
C3A Ru1 C1A 65.8(5)
C6 Ru1 C1A 30.3(8)
C4 Ru1 C1A 82.3(7)
C3 Ru1 C1A 76.5(9)
C5 Ru1 C1A 64.5(7)
C5A Ru1 C2A 79.3(5)
C4A Ru1 C2A 66.4(7)
C6A Ru1 C2A 66.3(7)
C2 Ru1 C2A 22.6(6)
C1 Ru1 C2A 25.7(7)
C3A Ru1 C2A 36.5(4)
C6 Ru1 C2A 62.4(7)
C4 Ru1 C2A 85.6(7)
C3 Ru1 C2A 59.8(7)
C5 Ru1 C2A 88.0(7)
C1A Ru1 C2A 35.4(4)
C5A Ru1 P1 100.6(6)
C4A Ru1 P1 94.9(6)
C6A Ru1 P1 130.0(6)
C2 Ru1 P1 132.6(6)
C1 Ru1 P1 165.6(6)
C3A Ru1 P1 115.9(4)
C6 Ru1 P1 136.9(6)
C4 Ru1 P1 86.6(5)
C3 Ru1 P1 98.9(6)
C5 Ru1 P1 102.2(5)
C1A Ru1 P1 166.7(5)
C2A Ru1 P1 151.0(4)
C5A Ru1 Cl1 158.2(6)
C4A Ru1 Cl1 120.2(6)
C6A Ru1 Cl1 142.9(6)
C2 Ru1 Cl1 95.3(6)
C1 Ru1 Cl1 103.6(7)
C3A Ru1 Cl1 88.6(6)
C6 Ru1 Cl1 134.9(6)
C4 Ru1 Cl1 146.2(5)
C3 Ru1 Cl1 112.3(7)
C5 Ru1 Cl1 171.3(5)
C1A Ru1 Cl1 106.8(5)
C2A Ru1 Cl1 84.6(5)
P1 Ru1 Cl1 86.53(7)
C5A Ru1 Cl2 113.8(6)
C4A Ru1 Cl2 152.1(6)
C6A Ru1 Cl2 90.7(7)
C2 Ru1 Cl2 145.0(6)
C1 Ru1 Cl2 107.9(6)
C3A Ru1 Cl2 161.0(4)
C6 Ru1 Cl2 87.5(7)
C4 Ru1 Cl2 124.3(6)
C3 Ru1 Cl2 160.3(7)
C5 Ru1 Cl2 93.1(5)
C1A Ru1 Cl2 97.7(4)
C2A Ru1 Cl2 124.6(4)
P1 Ru1 Cl2 82.41(5)
Cl1 Ru1 Cl2 87.45(7)
Pd1 Cl2 Ru1 114.81(7)
C28 N1 C27 109.0(7)
C28 N1 C25 110.3(5)
C27 N1 C25 108.8(5)
C28 N1 Pd1 111.7(4)
C27 N1 Pd1 103.8(5)
C25 N1 Pd1 113.0(3)
C7 P1 C16 102.8(3)
C7 P1 C10 101.4(3)
C16 P1 C10 110.8(3)
C7 P1 Ru1 108.8(3)
C16 P1 Ru1 113.45(19)
C10 P1 Ru1 117.7(3)
C8 C7 P1 174.2(9)
C7 C8 C9 179.1(13)
C8 C9 H9A 109.5
C8 C9 H9B 109.5
H9A C9 H9B 109.5
C8 C9 H9C 109.5
H9A C9 H9C 109.5
H9B C9 H9C 109.5
C15 C10 C11 119.2(7)
C15 C10 P1 121.3(6)
C11 C10 P1 119.4(6)
C10 C11 C12 119.2(9)
C10 C11 H11 120.4
C12 C11 H11 120.4
C13 C12 C11 120.7(10)
C13 C12 H12 119.6
C11 C12 H12 119.6
C14 C13 C12 121.0(8)
C14 C13 H13 119.5
C12 C13 H13 119.5
C13 C14 C15 119.2(9)
C13 C14 H14 120.4
C15 C14 H14 120.4
C10 C15 C14 120.5(9)
C10 C15 H15 119.7
C14 C15 H15 119.7
C17 C16 P1 127.2(4)
C17 C16 Pd1 122.8(4)
P1 C16 Pd1 108.8(2)
C16 C17 C19 120.8(5)
C16 C17 C18 126.1(5)
C19 C17 C18 113.1(5)
C17 C18 H18A 109.5
C17 C18 H18B 109.5
H18A C18 H18B 109.5
C17 C18 H18C 109.5
H18A C18 H18C 109.5
H18B C18 H18C 109.5
C24 C19 C20 118.8(5)
C24 C19 C17 122.1(5)
C20 C19 C17 119.0(5)
C21 C20 C19 121.0(7)
C21 C20 H20 119.5
C19 C20 H20 119.5
C22 C21 C20 121.4(7)
C22 C21 H21 119.3
C20 C21 H21 119.3
C21 C22 C23 118.6(7)
C21 C22 H22 120.7
C23 C22 H22 120.7
C24 C23 C22 122.3(7)
C24 C23 H23 118.8
C22 C23 H23 118.8
C23 C24 C19 117.7(6)
C23 C24 C25 122.3(6)
C19 C24 C25 119.9(5)
N1 C25 C24 109.5(5)
N1 C25 C26 114.2(5)
C24 C25 C26 113.0(5)
N1 C25 H25 106.5
C24 C25 H25 106.5
C26 C25 H25 106.5
C25 C26 H26A 109.5
C25 C26 H26B 109.5
H26A C26 H26B 109.5
C25 C26 H26C 109.5
H26A C26 H26C 109.5
H26B C26 H26C 109.5
N1 C27 H27A 109.5
N1 C27 H27B 109.5
H27A C27 H27B 109.5
N1 C27 H27C 109.5
H27A C27 H27C 109.5
H27B C27 H27C 109.5
N1 C28 H28A 109.5
N1 C28 H28B 109.5
H28A C28 H28B 109.5
N1 C28 H28C 109.5
H28A C28 H28C 109.5
H28B C28 H28C 109.5
Cl4 C29 Cl5 120.7(10)
Cl4 C29 H29A 107.2
Cl5 C29 H29A 107.2
Cl4 C29 H29B 107.2
Cl5 C29 H29B 107.2
H29A C29 H29B 106.8

loop_
_geom_bond_atom_site_label_1
_geom_bond_atom_site_label_2
_geom_bond_distance
C1A C2A 1.409(13)
C1A C6A 1.417(14)
C1A Ru1 2.32(2)
C1A H1A 0.9300
C2A C3A 1.424(13)
C2A Ru1 2.322(14)
C2A H2A 0.9300
C3A C4A 1.422(14)
C3A Ru1 2.220(16)
C3A H3A 0.9300
C4A C5A 1.421(13)
C4A Ru1 2.13(2)
C4A H4A 0.9300
C5A C6A 1.402(13)
C5A Ru1 2.101(19)
C5A H5A 0.9300
C6A Ru1 2.14(3)
C6A H6A 0.9300
C1 C2 1.403(13)
C1 C6 1.416(14)
C1 Ru1 2.19(2)
C1 H1 0.9300
C2 C3 1.410(14)
C2 Ru1 2.165(18)
C2 H2 0.9300
C3 C4 1.421(14)
C3 Ru1 2.25(2)
C3 H3 0.9300
C4 C5 1.433(13)
C4 Ru1 2.24(2)
C4 H4 0.9300
C5 C6 1.417(14)
C5 Ru1 2.277(19)
C5 H5 0.9300
C6 Ru1 2.24(3)
C6 H6 0.9300
Pd1 C16 2.001(5)
Pd1 N1 2.133(5)
Pd1 Cl2 2.3437(16)
Pd1 Cl3 2.4047(18)
Ru1 P1 2.3218(19)
Ru1 Cl1 2.402(3)
Ru1 Cl2 2.4080(15)
N1 C28 1.474(8)
N1 C27 1.508(10)
N1 C25 1.515(8)
P1 C7 1.758(8)
P1 C16 1.800(5)
P1 C10 1.817(6)
C7 C8 1.192(12)
C8 C9 1.453(14)
C9 H9A 0.9600
C9 H9B 0.9600
C9 H9C 0.9600
C10 C15 1.392(11)
C10 C11 1.393(11)
C11 C12 1.396(12)
C11 H11 0.9300
C12 C13 1.366(15)
C12 H12 0.9300
C13 C14 1.364(15)
C13 H13 0.9300
C14 C15 1.401(11)
C14 H14 0.9300
C15 H15 0.9300
C16 C17 1.344(7)
C17 C19 1.485(7)
C17 C18 1.534(8)
C18 H18A 0.9600
C18 H18B 0.9600
C18 H18C 0.9600
C19 C24 1.400(8)
C19 C20 1.424(8)
C20 C21 1.364(10)
C20 H20 0.9300
C21 C22 1.347(12)
C21 H21 0.9300
C22 C23 1.414(12)
C22 H22 0.9300
C23 C24 1.394(8)
C23 H23 0.9300
C24 C25 1.519(8)
C25 C26 1.531(8)
C25 H25 0.9800
C26 H26A 0.9600
C26 H26B 0.9600
C26 H26C 0.9600
C27 H27A 0.9600
C27 H27B 0.9600
C27 H27C 0.9600
C28 H28A 0.9600
C28 H28B 0.9600
C28 H28C 0.9600
C29 Cl4 1.477(14)
C29 Cl5 1.714(13)
C29 H29A 0.9700
C29 H29B 0.9700
